data_7204242
loop_
_publ_author_name
'Jiang, Ren-Wang'
'Ma, Shuang-Cheng'
'But, Paul P. H.'
'Mak, Thomas C. W.'

_publ_section_title
;
 Isolation and characterization of spirocaesalmin, a novel rearranged
 vouacapane diterpenoid from Caesalpinia minax Hance
;
_journal_issue 22
_journal_name_full 'Journal of the Chemical Society, Perkin Transactions 1'
_journal_page_first 2920
_journal_paper_doi 10.1039/b107473n
_journal_year 2001
_chemical_formula_sum 'C25 H34 O10'
_chemical_formula_weight 494.52
_chemical_name_common spirocaesalmin
_space_group_IT_number 19
_symmetry_cell_setting orthorhombic
_symmetry_space_group_name_Hall 'P 2ac 2ab'
_symmetry_space_group_name_H-M 'P 21 21 21'
_atom_sites_solution_hydrogens geom
_atom_sites_solution_primary direct
_atom_sites_solution_secondary difmap
_audit_creation_method SHELXL-97
_cell_angle_alpha 90.00
_cell_angle_beta 90.00
_cell_angle_gamma 90.00
_cell_formula_units_Z 4
_cell_length_a 11.8436(6)
_cell_length_b 12.9482(6)
_cell_length_c 16.3048(8)
_cell_measurement_temperature 293(2)
_cell_volume 2500.4(2)
_computing_structure_refinement 'SHELXL-97 (Sheldrick, 1997)'
_computing_structure_solution 'SHELXS-97 (Sheldrick, 1990)'
_diffrn_ambient_temperature 293(2)
_diffrn_measured_fraction_theta_full 1.000
_diffrn_measured_fraction_theta_max 1.000
_diffrn_radiation_monochromator graphite
_diffrn_radiation_source 'fine-focus sealed tube'
_diffrn_radiation_type MoK\a
_diffrn_radiation_wavelength 0.71073
_diffrn_reflns_av_R_equivalents 0.0494
_diffrn_reflns_av_sigmaI/netI 0.0562
_diffrn_reflns_limit_h_max 13
_diffrn_reflns_limit_h_min -13
_diffrn_reflns_limit_k_max 14
_diffrn_reflns_limit_k_min -13
_diffrn_reflns_limit_l_max 18
_diffrn_reflns_limit_l_min -16
_diffrn_reflns_number 12045
_diffrn_reflns_theta_full 23.27
_diffrn_reflns_theta_max 23.27
_diffrn_reflns_theta_min 2.01
_exptl_absorpt_coefficient_mu 0.101
_exptl_crystal_colour colorless
_exptl_crystal_density_diffrn 1.314
_exptl_crystal_density_method 'not measured'
_exptl_crystal_description prism
_exptl_crystal_F_000 1056
_exptl_crystal_size_max 0.62
_exptl_crystal_size_mid 0.22
_exptl_crystal_size_min 0.12
_refine_diff_density_max 0.174
_refine_diff_density_min -0.154
_refine_diff_density_rms 0.033
_refine_ls_abs_structure_details 'Flack H D (1983), Acta Cryst. A39, 876-881'
_refine_ls_abs_structure_Flack -1.0(13)
_refine_ls_extinction_coef 0.0040(7)
_refine_ls_extinction_expression Fc^*^=kFc[1+0.001xFc^2^\l^3^/sin(2\q)]^-1/4^
_refine_ls_extinction_method SHELXL
_refine_ls_goodness_of_fit_ref 0.958
_refine_ls_hydrogen_treatment mixed
_refine_ls_matrix_type full
_refine_ls_number_parameters 318
_refine_ls_number_reflns 3594
_refine_ls_number_restraints 0
_refine_ls_restrained_S_all 0.958
_refine_ls_R_factor_all 0.0645
_refine_ls_R_factor_gt 0.0391
_refine_ls_shift/su_max 0.000
_refine_ls_shift/su_mean 0.000
_refine_ls_structure_factor_coef Fsqd
_refine_ls_weighting_details 'calc w=1/[\s^2^(Fo^2^)+(0.0472P)^2^+0.0000P] where P=(Fo^2^+2Fc^2^)/3'
_refine_ls_weighting_scheme calc
_refine_ls_wR_factor_gt 0.0838
_refine_ls_wR_factor_ref 0.0944
_reflns_number_gt 2598
_reflns_number_total 3594
_reflns_threshold_expression >2sigma(I)
_cod_data_source_file b107473n.txt
_cod_data_source_block samp48
_cod_original_sg_symbol_H-M P2(1)2(1)2(1)
_cod_database_code 7204242

loop_
_symmetry_equiv_pos_as_xyz
'x, y, z'
'-x+1/2, -y, z+1/2'
'-x, y+1/2, -z+1/2'
'x+1/2, -y+1/2, -z'

loop_
_atom_site_label
_atom_site_type_symbol
_atom_site_fract_x
_atom_site_fract_y
_atom_site_fract_z
_atom_site_U_iso_or_equiv
_atom_site_adp_type
_atom_site_occupancy
_atom_site_symmetry_multiplicity
_atom_site_calc_flag
_atom_site_refinement_flags
_atom_site_disorder_assembly
_atom_site_disorder_group
O1 O 0.33395(17) 0.36894(16) -0.18939(12) 0.0458(6) Uani 1 1 d . . .
O2 O 0.3804(2) 0.2568(2) -0.28780(17) 0.0816(8) Uani 1 1 d . . .
O3 O 0.28769(16) 0.42668(14) -0.02985(14) 0.0432(5) Uani 1 1 d . . .
H3A H 0.2695 0.4282 -0.0784 0.086(15) Uiso 1 1 calc R . .
O4 O 0.41614(16) 0.28799(15) 0.17366(12) 0.0428(5) Uani 1 1 d . . .
O5 O 0.2403(3) 0.3245(4) 0.20852(17) 0.1354(16) Uani 1 1 d . . .
O6 O 0.5555(2) 0.05467(18) 0.12875(14) 0.0622(7) Uani 1 1 d . . .
O7 O 0.3739(2) 0.03840(18) 0.16395(14) 0.0654(7) Uani 1 1 d . . .
O8 O 0.4893(2) -0.10330(16) 0.00138(16) 0.0756(8) Uani 1 1 d . . .
O9 O 0.3746(3) -0.0738(2) -0.11354(17) 0.0796(8) Uani 1 1 d . . .
O10 O 0.2552(2) 0.0583(2) -0.09799(15) 0.0771(8) Uani 1 1 d . . .
C1 C 0.4518(3) 0.3925(2) -0.17056(18) 0.0428(8) Uani 1 1 d . . .
H1A H 0.5011 0.3495 -0.2046 0.051 Uiso 1 1 calc R . .
C2 C 0.4708(3) 0.5057(2) -0.1916(2) 0.0536(9) Uani 1 1 d . . .
H2A H 0.5507 0.5211 -0.1874 0.064 Uiso 1 1 calc R . .
H2B H 0.4481 0.5176 -0.2480 0.064 Uiso 1 1 calc R . .
C3 C 0.4058(3) 0.5785(2) -0.1362(2) 0.0567(10) Uani 1 1 d . . .
H3B H 0.3258 0.5692 -0.1463 0.068 Uiso 1 1 calc R . .
H3C H 0.4248 0.6489 -0.1511 0.068 Uiso 1 1 calc R . .
C4 C 0.4279(3) 0.5644(2) -0.0440(2) 0.0508(9) Uani 1 1 d . . .
C5 C 0.4077(2) 0.4471(2) -0.02246(18) 0.0373(7) Uani 1 1 d . . .
C6 C 0.4292(3) 0.4211(2) 0.06779(17) 0.0394(8) Uani 1 1 d . . .
H6A H 0.5092 0.4278 0.0795 0.047 Uiso 1 1 calc R . .
H6B H 0.3888 0.4697 0.1023 0.047 Uiso 1 1 calc R . .
C7 C 0.3910(3) 0.3120(2) 0.08777(16) 0.0360(7) Uani 1 1 d . . .
H7A H 0.3095 0.3064 0.0786 0.043 Uiso 1 1 calc R . .
C8 C 0.4515(2) 0.2339(2) 0.03445(16) 0.0335(7) Uani 1 1 d . . .
H8A H 0.5324 0.2362 0.0469 0.040 Uiso 1 1 calc R . .
C9 C 0.4345(2) 0.2593(2) -0.05622(16) 0.0322(7) Uani 1 1 d . . .
H9A H 0.3531 0.2564 -0.0669 0.039 Uiso 1 1 calc R . .
C10 C 0.4743(2) 0.3689(2) -0.07910(17) 0.0364(7) Uani 1 1 d . . .
C11 C 0.4872(3) 0.1649(2) -0.09745(18) 0.0408(8) Uani 1 1 d . . .
H11A H 0.5690 0.1695 -0.0975 0.049 Uiso 1 1 calc R . .
H11B H 0.4609 0.1578 -0.1535 0.049 Uiso 1 1 calc R . .
C12 C 0.3474(3) 0.0223(3) -0.0856(2) 0.0560(9) Uani 1 1 d . . .
C13 C 0.4465(2) 0.0734(2) -0.04398(17) 0.0351(7) Uani 1 1 d . . .
C14 C 0.4111(2) 0.1224(2) 0.04007(17) 0.0352(7) Uani 1 1 d . . .
H14A H 0.3285 0.1224 0.0434 0.042 Uiso 1 1 calc R . .
C15 C 0.5312(3) -0.0121(2) -0.04107(19) 0.0490(9) Uani 1 1 d . . .
H15A H 0.6122 0.0025 -0.0438 0.059 Uiso 1 1 calc R . .
C16 C 0.4834(4) -0.0988(3) -0.0843(3) 0.0730(12) Uani 1 1 d . . .
H16A H 0.5326 -0.1433 -0.1172 0.088 Uiso 1 1 calc R . .
C17 C 0.4571(3) 0.0668(2) 0.11408(19) 0.0429(8) Uani 1 1 d . . .
C18 C 0.3411(3) 0.6313(3) 0.0021(2) 0.0686(11) Uani 1 1 d . . .
H18A H 0.3536 0.7027 -0.0106 0.103 Uiso 1 1 calc R . .
H18B H 0.3493 0.6208 0.0601 0.103 Uiso 1 1 calc R . .
H18C H 0.2662 0.6119 -0.0144 0.103 Uiso 1 1 calc R . .
C19 C 0.5458(3) 0.6050(3) -0.0208(2) 0.0710(11) Uani 1 1 d . . .
H19A H 0.5515 0.6766 -0.0354 0.107 Uiso 1 1 calc R . .
H19B H 0.6023 0.5663 -0.0497 0.107 Uiso 1 1 calc R . .
H19C H 0.5571 0.5974 0.0372 0.107 Uiso 1 1 calc R . .
C20 C 0.6040(2) 0.3745(2) -0.06880(19) 0.0464(8) Uani 1 1 d . . .
H20A H 0.6234 0.3618 -0.0125 0.070 Uiso 1 1 calc R . .
H20B H 0.6300 0.4419 -0.0845 0.070 Uiso 1 1 calc R . .
H20C H 0.6390 0.3234 -0.1030 0.070 Uiso 1 1 calc R . .
C21 C 0.3107(3) 0.3008(3) -0.2489(2) 0.0525(9) Uani 1 1 d . . .
C22 C 0.1866(3) 0.2877(3) -0.2583(3) 0.0861(14) Uani 1 1 d . . .
H22A H 0.1715 0.2391 -0.3013 0.129 Uiso 1 1 calc R . .
H22B H 0.1530 0.3530 -0.2717 0.129 Uiso 1 1 calc R . .
H22C H 0.1552 0.2627 -0.2078 0.129 Uiso 1 1 calc R . .
C23 C 0.3318(4) 0.2964(3) 0.2273(2) 0.0618(10) Uani 1 1 d . . .
C24 C 0.3670(3) 0.2681(3) 0.3128(2) 0.0730(12) Uani 1 1 d . . .
H24A H 0.3038 0.2755 0.3492 0.109 Uiso 1 1 calc R . .
H24B H 0.4269 0.3129 0.3302 0.109 Uiso 1 1 calc R . .
H24C H 0.3928 0.1978 0.3136 0.109 Uiso 1 1 calc R . .
C25 C 0.4103(4) -0.0096(3) 0.2406(2) 0.1023(16) Uani 1 1 d . . .
H25A H 0.3452 -0.0280 0.2725 0.154 Uiso 1 1 calc R . .
H25B H 0.4560 0.0383 0.2709 0.154 Uiso 1 1 calc R . .
H25C H 0.4535 -0.0705 0.2287 0.154 Uiso 1 1 calc R . .

loop_
_atom_site_aniso_label
_atom_site_aniso_U_11
_atom_site_aniso_U_22
_atom_site_aniso_U_33
_atom_site_aniso_U_23
_atom_site_aniso_U_13
_atom_site_aniso_U_12
O1 0.0418(13) 0.0594(14) 0.0363(13) -0.0026(11) -0.0055(10) 0.0001(11)
O2 0.0734(19) 0.093(2) 0.078(2) -0.0408(17) 0.0119(15) -0.0058(17)
O3 0.0414(13) 0.0490(13) 0.0390(14) 0.0003(10) -0.0053(10) 0.0087(10)
O4 0.0438(13) 0.0553(13) 0.0293(12) 0.0013(10) 0.0025(10) 0.0055(10)
O5 0.067(2) 0.290(5) 0.0489(19) -0.013(2) 0.0052(15) 0.069(3)
O6 0.0564(16) 0.0755(17) 0.0547(16) 0.0134(13) -0.0134(12) 0.0085(14)
O7 0.0790(17) 0.0659(15) 0.0512(16) 0.0224(13) 0.0205(13) 0.0031(13)
O8 0.118(2) 0.0388(14) 0.0698(19) 0.0103(12) 0.0191(17) 0.0049(14)
O9 0.104(2) 0.0603(17) 0.0742(19) -0.0254(15) 0.0064(17) -0.0281(17)
O10 0.0463(15) 0.127(2) 0.0581(17) -0.0226(16) -0.0097(13) -0.0084(17)
C1 0.0424(19) 0.0485(19) 0.0375(19) 0.0015(15) 0.0002(16) -0.0007(16)
C2 0.062(2) 0.054(2) 0.045(2) 0.0141(17) -0.0013(18) -0.0032(19)
C3 0.071(2) 0.0409(19) 0.058(2) 0.0137(17) -0.0048(19) -0.0038(19)
C4 0.066(2) 0.0368(18) 0.050(2) 0.0019(16) -0.0030(18) -0.0005(17)
C5 0.0357(17) 0.0385(17) 0.0378(19) 0.0005(14) -0.0002(14) 0.0017(14)
C6 0.0436(19) 0.0403(17) 0.0341(18) -0.0030(14) -0.0021(14) 0.0010(16)
C7 0.0403(17) 0.0419(17) 0.0258(17) 0.0033(14) -0.0003(14) 0.0041(15)
C8 0.0332(16) 0.0359(16) 0.0314(17) 0.0036(14) -0.0018(13) -0.0031(14)
C9 0.0290(16) 0.0359(16) 0.0316(17) -0.0032(13) -0.0006(13) 0.0030(14)
C10 0.0298(17) 0.0428(18) 0.0367(18) 0.0020(14) -0.0002(14) -0.0011(14)
C11 0.0466(19) 0.0425(19) 0.0334(17) -0.0012(15) 0.0057(15) 0.0032(16)
C12 0.058(2) 0.070(3) 0.040(2) -0.0106(19) 0.0081(19) -0.016(2)
C13 0.0374(17) 0.0332(16) 0.0347(17) -0.0017(14) 0.0042(14) -0.0022(14)
C14 0.0334(17) 0.0393(17) 0.0331(17) 0.0006(14) 0.0017(14) 0.0007(14)
C15 0.058(2) 0.0385(18) 0.050(2) 0.0040(17) 0.0145(18) 0.0072(17)
C16 0.101(4) 0.049(2) 0.069(3) -0.004(2) 0.019(3) 0.008(2)
C17 0.055(2) 0.0351(17) 0.039(2) 0.0014(15) 0.0092(18) 0.0019(18)
C18 0.102(3) 0.0354(18) 0.068(3) 0.0015(18) 0.001(2) 0.010(2)
C19 0.084(3) 0.049(2) 0.080(3) 0.0025(19) -0.013(2) -0.019(2)
C20 0.0372(18) 0.0475(19) 0.054(2) 0.0055(16) -0.0003(15) -0.0051(16)
C21 0.064(3) 0.055(2) 0.039(2) 0.0039(19) 0.0011(19) -0.005(2)
C22 0.057(3) 0.119(4) 0.083(3) -0.020(3) -0.016(2) -0.010(2)
C23 0.054(2) 0.097(3) 0.035(2) -0.0083(19) 0.0062(19) 0.014(2)
C24 0.078(3) 0.110(3) 0.032(2) 0.003(2) 0.0061(19) 0.012(2)
C25 0.152(4) 0.095(3) 0.060(3) 0.047(3) 0.019(3) 0.014(3)

loop_
_atom_type_symbol
_atom_type_description
_atom_type_scat_dispersion_real
_atom_type_scat_dispersion_imag
_atom_type_scat_source
C C 0.0033 0.0016 'International Tables Vol C Tables 4.2.6.8 and 6.1.1.4'
H H 0.0000 0.0000 'International Tables Vol C Tables 4.2.6.8 and 6.1.1.4'
O O 0.0106 0.0060 'International Tables Vol C Tables 4.2.6.8 and 6.1.1.4'

loop_
_geom_angle_atom_site_label_1
_geom_angle_atom_site_label_2
_geom_angle_atom_site_label_3
_geom_angle
_geom_angle_site_symmetry_1
_geom_angle_site_symmetry_3
_geom_angle_publ_flag
C21 O1 C1 119.1(3) . . ?
C23 O4 C7 117.3(2) . . ?
C17 O7 C25 115.0(3) . . ?
C16 O8 C15 60.6(2) . . ?
C12 O9 C16 108.1(3) . . ?
O1 C1 C2 107.2(2) . . ?
O1 C1 C10 109.0(2) . . ?
C2 C1 C10 112.5(3) . . ?
C3 C2 C1 112.9(3) . . ?
C2 C3 C4 115.0(3) . . ?
C3 C4 C19 110.7(3) . . ?
C3 C4 C18 107.2(3) . . ?
C19 C4 C18 107.1(3) . . ?
C3 C4 C5 107.9(2) . . ?
C19 C4 C5 114.4(3) . . ?
C18 C4 C5 109.3(3) . . ?
O3 C5 C6 101.7(2) . . ?
O3 C5 C4 107.8(2) . . ?
C6 C5 C4 113.6(2) . . ?
O3 C5 C10 108.9(2) . . ?
C6 C5 C10 109.7(2) . . ?
C4 C5 C10 114.3(2) . . ?
C7 C6 C5 111.2(2) . . ?
O4 C7 C8 108.1(2) . . ?
O4 C7 C6 110.0(2) . . ?
C8 C7 C6 110.9(2) . . ?
C7 C8 C14 116.7(2) . . ?
C7 C8 C9 110.5(2) . . ?
C14 C8 C9 102.8(2) . . ?
C8 C9 C11 101.5(2) . . ?
C8 C9 C10 113.1(2) . . ?
C11 C9 C10 120.3(2) . . ?
C9 C10 C1 111.3(2) . . ?
C9 C10 C20 108.7(2) . . ?
C1 C10 C20 105.5(2) . . ?
C9 C10 C5 107.2(2) . . ?
C1 C10 C5 110.5(2) . . ?
C20 C10 C5 113.7(2) . . ?
C9 C11 C13 103.7(2) . . ?
O10 C12 O9 120.7(4) . . ?
O10 C12 C13 127.7(3) . . ?
O9 C12 C13 111.5(3) . . ?
C15 C13 C12 102.2(3) . . ?
C15 C13 C11 112.1(2) . . ?
C12 C13 C11 108.9(3) . . ?
C15 C13 C14 116.9(2) . . ?
C12 C13 C14 111.2(2) . . ?
C11 C13 C14 105.4(2) . . ?
C17 C14 C8 112.8(2) . . ?
C17 C14 C13 114.2(2) . . ?
C8 C14 C13 104.3(2) . . ?
C16 C15 O8 57.8(2) . . ?
C16 C15 C13 107.4(3) . . ?
O8 C15 C13 112.8(3) . . ?
O8 C16 O9 113.1(3) . . ?
O8 C16 C15 61.7(2) . . ?
O9 C16 C15 110.2(3) . . ?
O6 C17 O7 124.2(3) . . ?
O6 C17 C14 125.0(3) . . ?
O7 C17 C14 110.8(3) . . ?
O2 C21 O1 124.1(3) . . ?
O2 C21 C22 125.4(4) . . ?
O1 C21 C22 110.6(3) . . ?
O5 C23 O4 122.8(3) . . ?
O5 C23 C24 124.8(3) . . ?
O4 C23 C24 112.5(3) . . ?

loop_
_geom_bond_atom_site_label_1
_geom_bond_atom_site_label_2
_geom_bond_distance
_geom_bond_site_symmetry_2
_geom_bond_publ_flag
O1 C21 1.341(4) . ?
O1 C1 1.461(4) . ?
O2 C21 1.186(4) . ?
O3 C5 1.451(3) . ?
O4 C23 1.333(4) . ?
O4 C7 1.465(3) . ?
O5 C23 1.184(4) . ?
O6 C17 1.201(4) . ?
O7 C17 1.329(4) . ?
O7 C25 1.460(4) . ?
O8 C16 1.399(5) . ?
O8 C15 1.456(4) . ?
O9 C12 1.364(4) . ?
O9 C16 1.412(5) . ?
O10 C12 1.204(4) . ?
C1 C2 1.523(4) . ?
C1 C10 1.545(4) . ?
C2 C3 1.515(4) . ?
C3 C4 1.537(4) . ?
C4 C19 1.539(5) . ?
C4 C18 1.541(5) . ?
C4 C5 1.577(4) . ?
C5 C6 1.531(4) . ?
C5 C10 1.581(4) . ?
C6 C7 1.518(4) . ?
C7 C8 1.514(4) . ?
C8 C14 1.524(4) . ?
C8 C9 1.528(4) . ?
C9 C11 1.529(4) . ?
C9 C10 1.540(4) . ?
C10 C20 1.547(4) . ?
C11 C13 1.548(4) . ?
C12 C13 1.509(4) . ?
C13 C15 1.494(4) . ?
C13 C14 1.567(4) . ?
C14 C17 1.507(4) . ?
C15 C16 1.440(5) . ?
C21 C22 1.487(5) . ?
C23 C24 1.499(5) . ?

loop_
_geom_torsion_atom_site_label_1
_geom_torsion_atom_site_label_2
_geom_torsion_atom_site_label_3
_geom_torsion_atom_site_label_4
_geom_torsion
_geom_torsion_site_symmetry_1
_geom_torsion_site_symmetry_2
_geom_torsion_site_symmetry_3
_geom_torsion_site_symmetry_4
_geom_torsion_publ_flag
C21 O1 C1 C2 115.4(3) . . . . ?
C21 O1 C1 C10 -122.6(3) . . . . ?
O1 C1 C2 C3 66.9(3) . . . . ?
C10 C1 C2 C3 -52.9(4) . . . . ?
C1 C2 C3 C4 55.3(4) . . . . ?
C2 C3 C4 C19 72.8(4) . . . . ?
C2 C3 C4 C18 -170.7(3) . . . . ?
C2 C3 C4 C5 -53.0(4) . . . . ?
C3 C4 C5 O3 -69.3(3) . . . . ?
C19 C4 C5 O3 167.0(3) . . . . ?
C18 C4 C5 O3 47.0(3) . . . . ?
C3 C4 C5 C6 178.8(2) . . . . ?
C19 C4 C5 C6 55.1(4) . . . . ?
C18 C4 C5 C6 -64.9(3) . . . . ?
C3 C4 C5 C10 51.9(3) . . . . ?
C19 C4 C5 C10 -71.8(3) . . . . ?
C18 C4 C5 C10 168.2(3) . . . . ?
O3 C5 C6 C7 55.5(3) . . . . ?
C4 C5 C6 C7 171.1(2) . . . . ?
C10 C5 C6 C7 -59.6(3) . . . . ?
C23 O4 C7 C8 -139.7(3) . . . . ?
C23 O4 C7 C6 99.1(3) . . . . ?
C5 C6 C7 O4 178.1(2) . . . . ?
C5 C6 C7 C8 58.5(3) . . . . ?
O4 C7 C8 C14 66.8(3) . . . . ?
C6 C7 C8 C14 -172.5(2) . . . . ?
O4 C7 C8 C9 -176.4(2) . . . . ?
C6 C7 C8 C9 -55.7(3) . . . . ?
C7 C8 C9 C11 -172.6(2) . . . . ?
C14 C8 C9 C11 -47.4(3) . . . . ?
C7 C8 C9 C10 57.1(3) . . . . ?
C14 C8 C9 C10 -177.7(2) . . . . ?
C8 C9 C10 C1 -178.0(2) . . . . ?
C11 C9 C10 C1 61.9(3) . . . . ?
C8 C9 C10 C20 66.2(3) . . . . ?
C11 C9 C10 C20 -53.9(3) . . . . ?
C8 C9 C10 C5 -57.1(3) . . . . ?
C11 C9 C10 C5 -177.1(2) . . . . ?
O1 C1 C10 C9 51.2(3) . . . . ?
C2 C1 C10 C9 169.9(3) . . . . ?
O1 C1 C10 C20 168.9(2) . . . . ?
C2 C1 C10 C20 -72.3(3) . . . . ?
O1 C1 C10 C5 -67.8(3) . . . . ?
C2 C1 C10 C5 50.9(3) . . . . ?
O3 C5 C10 C9 -53.1(3) . . . . ?
C6 C5 C10 C9 57.4(3) . . . . ?
C4 C5 C10 C9 -173.7(2) . . . . ?
O3 C5 C10 C1 68.4(3) . . . . ?
C6 C5 C10 C1 178.9(2) . . . . ?
C4 C5 C10 C1 -52.2(3) . . . . ?
O3 C5 C10 C20 -173.3(2) . . . . ?
C6 C5 C10 C20 -62.7(3) . . . . ?
C4 C5 C10 C20 66.2(3) . . . . ?
C8 C9 C11 C13 41.2(3) . . . . ?
C10 C9 C11 C13 166.9(2) . . . . ?
C16 O9 C12 O10 -175.1(3) . . . . ?
C16 O9 C12 C13 7.7(4) . . . . ?
O10 C12 C13 C15 175.5(3) . . . . ?
O9 C12 C13 C15 -7.6(3) . . . . ?
O10 C12 C13 C11 -65.7(4) . . . . ?
O9 C12 C13 C11 111.2(3) . . . . ?
O10 C12 C13 C14 50.0(4) . . . . ?
O9 C12 C13 C14 -133.1(3) . . . . ?
C9 C11 C13 C15 -148.0(2) . . . . ?
C9 C11 C13 C12 99.6(3) . . . . ?
C9 C11 C13 C14 -19.9(3) . . . . ?
C7 C8 C14 C17 -79.9(3) . . . . ?
C9 C8 C14 C17 159.1(2) . . . . ?
C7 C8 C14 C13 155.6(2) . . . . ?
C9 C8 C14 C13 34.6(3) . . . . ?
C15 C13 C14 C17 -7.3(4) . . . . ?
C12 C13 C14 C17 109.5(3) . . . . ?
C11 C13 C14 C17 -132.6(3) . . . . ?
C15 C13 C14 C8 116.2(3) . . . . ?
C12 C13 C14 C8 -127.0(3) . . . . ?
C11 C13 C14 C8 -9.0(3) . . . . ?
C16 O8 C15 C13 96.8(3) . . . . ?
C12 C13 C15 C16 4.5(3) . . . . ?
C11 C13 C15 C16 -112.0(3) . . . . ?
C14 C13 C15 C16 126.2(3) . . . . ?
C12 C13 C15 O8 -57.1(3) . . . . ?
C11 C13 C15 O8 -173.7(2) . . . . ?
C14 C13 C15 O8 64.5(3) . . . . ?
C15 O8 C16 O9 -101.3(3) . . . . ?
C12 O9 C16 O8 62.3(4) . . . . ?
C12 O9 C16 C15 -4.5(4) . . . . ?
C13 C15 C16 O8 -106.4(3) . . . . ?
O8 C15 C16 O9 106.0(3) . . . . ?
C13 C15 C16 O9 -0.4(4) . . . . ?
C25 O7 C17 O6 0.4(5) . . . . ?
C25 O7 C17 C14 -175.8(3) . . . . ?
C8 C14 C17 O6 -58.9(4) . . . . ?
C13 C14 C17 O6 60.0(4) . . . . ?
C8 C14 C17 O7 117.2(3) . . . . ?
C13 C14 C17 O7 -123.9(3) . . . . ?
C1 O1 C21 O2 0.6(5) . . . . ?
C1 O1 C21 C22 179.9(3) . . . . ?
C7 O4 C23 O5 -2.0(6) . . . . ?
C7 O4 C23 C24 179.0(3) . . . . ?

loop_
_cod_related_entry_id
_cod_related_entry_database
_cod_related_entry_code
1 ChemSpider 8250004
